data_1551043
loop_
_publ_author_name
'Kadota, Kentaro'
'Duong, Nghia Tuan'
'Nishiyama, Yusuke'
'Sivaniah, Easan'
'Kitagawa, Susumu'
'Horike, Satoshi'

_publ_section_title
;
 Borohydride-containing coordination polymers: synthesis, air stability
 and dehydrogenation
;
_journal_name_full 'Chemical Science'
_journal_paper_doi 10.1039/C9SC00731H
_journal_year 2019
_chemical_formula_sum 'C22 H30 B2 Mn N5'
_chemical_formula_weight 441.07
_space_group_crystal_system triclinic
_space_group_IT_number 2
_space_group_name_Hall '-P 1'
_space_group_name_H-M_alt 'P -1'
_symmetry_space_group_name_Hall '-P 1'
_symmetry_space_group_name_H-M 'P -1'
_atom_sites_solution_hydrogens mixed
_audit_creation_method SHELXL-2017/1
_audit_update_record
;
2018-07-13 deposited with the CCDC.    2019-05-13 downloaded from the CCDC.
;
_cell_angle_alpha 103.895(5)
_cell_angle_beta 99.016(5)
_cell_angle_gamma 98.093(5)
_cell_formula_units_Z 2
_cell_length_a 9.794(5)
_cell_length_b 10.087(5)
_cell_length_c 12.178(5)
_cell_measurement_reflns_used 2470
_cell_measurement_temperature 183(2)
_cell_measurement_theta_max 27.4507
_cell_measurement_theta_min 3.0297
_cell_volume 1133.3(9)
_computing_structure_refinement 'SHELXL-2017/1 (Sheldrick, 2017)'
_diffrn_ambient_temperature 183(2)
_diffrn_measured_fraction_theta_full 0.977
_diffrn_measured_fraction_theta_max 0.955
_diffrn_measurement_device_type 'Saturn724+ (4x4 bin mode)'
_diffrn_radiation_type MoK\a
_diffrn_radiation_wavelength 0.71069
_diffrn_reflns_av_R_equivalents 0.0921
_diffrn_reflns_av_unetI/netI 0.1728
_diffrn_reflns_Laue_measured_fraction_full 0.977
_diffrn_reflns_Laue_measured_fraction_max 0.955
_diffrn_reflns_limit_h_max 12
_diffrn_reflns_limit_h_min -12
_diffrn_reflns_limit_k_max 13
_diffrn_reflns_limit_k_min -13
_diffrn_reflns_limit_l_max 14
_diffrn_reflns_limit_l_min -15
_diffrn_reflns_number 9277
_diffrn_reflns_point_group_measured_fraction_full 0.977
_diffrn_reflns_point_group_measured_fraction_max 0.955
_diffrn_reflns_theta_full 25.240
_diffrn_reflns_theta_max 27.465
_diffrn_reflns_theta_min 3.158
_exptl_absorpt_coefficient_mu 0.601
_exptl_crystal_colour Colorless
_exptl_crystal_density_diffrn 1.293
_exptl_crystal_description Rod
_exptl_crystal_F_000 464
_exptl_crystal_size_max 0.20
_exptl_crystal_size_mid 0.10
_exptl_crystal_size_min 0.10
_refine_diff_density_max 0.383
_refine_diff_density_min -0.476
_refine_diff_density_rms 0.095
_refine_ls_extinction_method none
_refine_ls_goodness_of_fit_ref 1.063
_refine_ls_hydrogen_treatment mixed
_refine_ls_matrix_type full
_refine_ls_number_parameters 379
_refine_ls_number_reflns 4954
_refine_ls_number_restraints 0
_refine_ls_restrained_S_all 1.063
_refine_ls_R_factor_all 0.1744
_refine_ls_R_factor_gt 0.0916
_refine_ls_shift/su_max 0.000
_refine_ls_shift/su_mean 0.000
_refine_ls_structure_factor_coef Fsqd
_refine_ls_weighting_details 'w=1/[\s^2^(Fo^2^)+(0.0521P)^2^+0.9451P] where P=(Fo^2^+2Fc^2^)/3'
_refine_ls_weighting_scheme calc
_refine_ls_wR_factor_gt 0.1512
_refine_ls_wR_factor_ref 0.1897
_reflns_Friedel_coverage 0.000
_reflns_number_gt 2588
_reflns_number_total 4954
_reflns_threshold_expression 'I > 2\s(I)'
_cod_data_source_file c9sc00731h2.cif
_cod_data_source_block Mnbib
_cod_database_code 1551043
_shelx_shelxl_version_number 2017/1
_shelx_space_group_comment
;
The symmetry employed for this shelxl refinement is uniquely defined
by the following loop, which should always be used as a source of
symmetry information in preference to the above space-group names.
They are only intended as comments.
;

loop_
_space_group_symop_operation_xyz
'x, y, z'
'-x, -y, -z'

loop_
_atom_site_label
_atom_site_type_symbol
_atom_site_fract_x
_atom_site_fract_y
_atom_site_fract_z
_atom_site_U_iso_or_equiv
_atom_site_adp_type
_atom_site_occupancy
_atom_site_site_symmetry_order
_atom_site_calc_flag
_atom_site_refinement_flags_posn
_atom_site_refinement_flags_adp
Mn1 Mn 0.45681(9) 0.23338(9) 0.76470(7) 0.0292(3) Uani 1 1 d . .
N2 N 0.3655(5) 0.3260(5) 0.4314(4) 0.0266(10) Uani 1 1 d . .
N3 N 0.4000(5) 0.3096(5) 0.6090(4) 0.0293(11) Uani 1 1 d . .
N4 N 0.5387(5) 0.1741(4) 0.9241(3) 0.0258(10) Uani 1 1 d . .
N7 N 0.6897(5) 0.0915(4) 1.0343(4) 0.0264(10) Uani 1 1 d . .
N5 N 0.8843(5) 0.2988(5) 0.7009(4) 0.0281(11) Uani 1 1 d . .
C7 C 0.7980(6) 0.3567(6) 0.8563(5) 0.0328(14) Uani 1 1 d . .
C8 C 1.0323(6) 0.5317(6) 0.6173(4) 0.0288(13) Uani 1 1 d . .
H48 H 1.054302 0.554823 0.699213 0.035 Uiso 1 1 calc R U
C9 C -0.0699(5) 0.0802(5) 0.1286(4) 0.0240(12) Uani 1 1 d . .
C10 C 0.9213(7) 0.3529(6) 0.8186(5) 0.0328(14) Uani 1 1 d . .
C11 C 0.3290(6) 0.4408(6) 0.4958(5) 0.0327(14) Uani 1 1 d . .
H49 H 0.295030 0.513710 0.469523 0.039 Uiso 1 1 calc R U
N6 N 0.6859(5) 0.3040(5) 0.7652(4) 0.0285(11) Uani 1 1 d . .
C13 C 0.1279(6) 0.2668(6) 0.1644(5) 0.0297(13) Uani 1 1 d . .
C14 C 0.7421(6) 0.2715(6) 0.6740(5) 0.0313(14) Uani 1 1 d . .
C15 C 0.3530(7) 0.2843(7) 0.3063(5) 0.0347(15) Uani 1 1 d . .
H15 H 0.421(6) 0.232(6) 0.294(4) 0.036(17) Uiso 1 1 d . .
C16 C 0.1427(6) 0.0915(6) 0.2633(5) 0.0318(14) Uani 1 1 d . .
C25 C 0.6203(6) 0.0818(6) 0.9260(5) 0.0306(14) Uani 1 1 d . .
H43 H 0.637(5) 0.022(5) 0.872(4) 0.025(15) Uiso 1 1 d . .
B18 B 0.3075(8) 0.3807(8) 0.8720(6) 0.0375(18) Uani 1 1 d . .
H27 H 0.258(5) 0.262(5) 0.801(4) 0.035(15) Uiso 1 1 d . .
C26 C 0.6465(7) 0.1977(6) 1.1049(5) 0.0377(16) Uani 1 1 d . .
C17 C 0.3513(6) 0.4291(7) 0.6050(5) 0.0313(14) Uani 1 1 d . .
H17 H 0.346(5) 0.482(5) 0.665(4) 0.022(15) Uiso 1 1 d . .
C19 C -0.0072(6) 0.1998(6) 0.1059(5) 0.0287(13) Uani 1 1 d . .
H19 H -0.068(7) 0.233(6) 0.048(5) 0.06(2) Uiso 1 1 d . .
C20 C 0.2048(6) 0.2139(5) 0.2432(4) 0.0262(12) Uani 1 1 d . .
C22 C 0.9880(5) 0.3950(6) 0.5569(5) 0.0266(12) Uani 1 1 d . .
C23 C 0.9780(7) 0.2789(7) 0.6170(6) 0.0335(15) Uani 1 1 d . .
C18 C 0.4072(6) 0.2503(6) 0.5021(5) 0.0331(14) Uani 1 1 d . .
H18 H 0.446(6) 0.161(6) 0.477(4) 0.039(16) Uiso 1 1 d . .
B26 B 0.3741(9) -0.0175(8) 0.6413(6) 0.0345(16) Uani 1 1 d . .
H31 H 0.378(6) -0.111(6) 0.654(5) 0.047(17) Uiso 1 1 d . .
C21 C 0.0072(7) 0.0255(6) 0.2065(5) 0.0348(15) Uani 1 1 d . .
C24 C 1.0460(6) 0.6373(6) 0.5630(5) 0.0315(14) Uani 1 1 d . .
H24 H 1.064(5) 0.722(4) 0.600(3) 0.003(11) Uiso 1 1 d . .
C27 C 0.5569(6) 0.2480(6) 1.0369(5) 0.0290(13) Uani 1 1 d . .
C28 C 0.7834(7) 0.0019(6) 1.0662(6) 0.0341(14) Uani 1 1 d . .
H46 H 0.788(6) -0.062(5) 1.001(5) 0.029(16) Uiso 1 1 d . .
H1 H 0.426(5) 0.407(4) 0.860(4) 0.020(13) Uiso 1 1 d . .
H28 H 0.485(6) 0.054(5) 0.661(4) 0.031(14) Uiso 1 1 d . .
H36 H 0.678(5) 0.221(4) 1.177(4) 0.009(12) Uiso 1 1 d . .
H25 H 0.258(6) 0.453(6) 0.839(5) 0.044(17) Uiso 1 1 d . .
H37 H 0.504(5) 0.307(5) 1.054(4) 0.023(15) Uiso 1 1 d . .
H29 H 0.319(5) 0.050(5) 0.699(4) 0.034(15) Uiso 1 1 d . .
H30 H 0.329(6) -0.022(6) 0.563(5) 0.051(19) Uiso 1 1 d . .
H38 H 0.705(5) 0.227(5) 0.598(4) 0.021(14) Uiso 1 1 d . .
H39 H 1.007(6) 0.378(6) 0.848(5) 0.034(17) Uiso 1 1 d . .
H35 H 0.165(6) 0.345(5) 0.149(4) 0.035(16) Uiso 1 1 d . .
H32 H 0.192(7) 0.061(6) 0.323(5) 0.054(19) Uiso 1 1 d . .
H40 H 0.950(6) 0.182(6) 0.564(5) 0.045(18) Uiso 1 1 d . .
H41 H 1.057(7) 0.278(6) 0.652(5) 0.04(2) Uiso 1 1 d . .
H26 H 0.296(6) 0.374(5) 0.951(5) 0.046(17) Uiso 1 1 d . .
H33 H -0.031(5) -0.051(5) 0.220(4) 0.021(14) Uiso 1 1 d . .
H34 H 0.376(6) 0.367(5) 0.286(4) 0.030(16) Uiso 1 1 d . .
H45 H 0.792(7) 0.388(6) 0.930(5) 0.06(2) Uiso 1 1 d . .
H47 H 0.732(8) -0.048(7) 1.107(6) 0.09(3) Uiso 1 1 d . .

loop_
_atom_site_aniso_label
_atom_site_aniso_U_11
_atom_site_aniso_U_22
_atom_site_aniso_U_33
_atom_site_aniso_U_23
_atom_site_aniso_U_13
_atom_site_aniso_U_12
Mn1 0.0240(5) 0.0365(5) 0.0287(5) 0.0112(4) 0.0049(4) 0.0067(4)
N2 0.018(3) 0.032(3) 0.025(3) 0.006(2) -0.001(2) 0.000(2)
N3 0.023(3) 0.037(3) 0.030(3) 0.011(2) 0.002(2) 0.010(2)
N4 0.024(3) 0.030(3) 0.024(2) 0.008(2) 0.007(2) 0.003(2)
N7 0.021(3) 0.029(2) 0.025(3) 0.0049(19) 0.000(2) 0.001(2)
N5 0.021(3) 0.038(3) 0.028(3) 0.014(2) 0.007(2) 0.002(2)
C7 0.029(4) 0.041(4) 0.027(3) 0.010(3) 0.001(3) 0.003(3)
C8 0.023(3) 0.042(3) 0.022(3) 0.007(3) 0.008(2) 0.009(3)
C9 0.017(3) 0.025(3) 0.029(3) 0.004(2) 0.004(2) 0.006(2)
C10 0.019(3) 0.046(4) 0.033(4) 0.015(3) 0.002(3) 0.003(3)
C11 0.017(3) 0.033(3) 0.047(4) 0.012(3) 0.005(3) 0.001(3)
N6 0.020(3) 0.042(3) 0.027(3) 0.016(2) 0.006(2) 0.005(2)
C13 0.031(4) 0.027(3) 0.034(3) 0.015(3) 0.007(3) 0.004(3)
C14 0.032(4) 0.041(4) 0.024(3) 0.017(3) 0.007(3) 0.003(3)
C15 0.024(4) 0.048(4) 0.030(3) 0.012(3) 0.003(3) 0.000(3)
C16 0.027(3) 0.041(4) 0.028(3) 0.020(3) -0.003(3) 0.000(3)
C25 0.031(4) 0.035(3) 0.027(3) 0.009(3) 0.006(3) 0.008(3)
B18 0.043(5) 0.046(4) 0.030(4) 0.014(3) 0.014(4) 0.015(4)
C26 0.048(4) 0.042(4) 0.019(3) 0.000(3) 0.003(3) 0.011(3)
C17 0.023(3) 0.046(4) 0.022(3) 0.006(3) 0.001(3) 0.008(3)
C19 0.029(3) 0.033(3) 0.026(3) 0.013(2) 0.002(3) 0.005(3)
C20 0.027(3) 0.033(3) 0.017(3) 0.005(2) 0.004(2) 0.003(3)
C22 0.017(3) 0.033(3) 0.034(3) 0.012(3) 0.011(2) 0.008(2)
C23 0.026(4) 0.044(4) 0.040(4) 0.020(3) 0.016(3) 0.011(3)
C18 0.030(3) 0.040(4) 0.028(3) 0.009(3) -0.002(3) 0.009(3)
B26 0.040(5) 0.034(4) 0.028(4) 0.004(3) 0.008(3) 0.009(4)
C21 0.036(4) 0.031(3) 0.038(4) 0.016(3) 0.006(3) 0.001(3)
C24 0.027(3) 0.027(3) 0.041(4) 0.004(3) 0.012(3) 0.007(3)
C27 0.023(3) 0.031(3) 0.031(3) 0.009(3) 0.003(3) 0.003(3)
C28 0.031(4) 0.033(3) 0.036(4) 0.010(3) -0.003(3) 0.007(3)

loop_
_atom_type_symbol
_atom_type_description
_atom_type_scat_dispersion_real
_atom_type_scat_dispersion_imag
_atom_type_scat_source
C C 0.0033 0.0016 'International Tables Vol C Tables 4.2.6.8 and 6.1.1.4'
B B 0.0013 0.0007 'International Tables Vol C Tables 4.2.6.8 and 6.1.1.4'
N N 0.0061 0.0033 'International Tables Vol C Tables 4.2.6.8 and 6.1.1.4'
Mn Mn 0.3368 0.7283 'International Tables Vol C Tables 4.2.6.8 and 6.1.1.4'
H H 0.0000 0.0000 'International Tables Vol C Tables 4.2.6.8 and 6.1.1.4'

loop_
_geom_angle_atom_site_label_1
_geom_angle_atom_site_label_2
_geom_angle_atom_site_label_3
_geom_angle
_geom_angle_site_symmetry_1
_geom_angle_site_symmetry_3
N4 Mn1 N3 173.07(17) . .
N4 Mn1 N6 84.53(16) . .
N3 Mn1 N6 88.97(16) . .
N4 Mn1 B18 90.4(2) . .
N3 Mn1 B18 91.3(2) . .
N6 Mn1 B18 124.6(2) . .
N4 Mn1 B26 94.4(2) . .
N3 Mn1 B26 90.0(2) . .
N6 Mn1 B26 109.9(2) . .
B18 Mn1 B26 125.5(3) . .
C18 N2 C11 107.9(5) . .
C18 N2 C15 124.6(5) . .
C11 N2 C15 127.4(5) . .
C18 N3 C17 105.2(5) . .
C18 N3 Mn1 127.6(4) . .
C17 N3 Mn1 127.2(4) . .
C25 N4 C27 104.5(5) . .
C25 N4 Mn1 123.3(4) . .
C27 N4 Mn1 129.0(4) . .
C25 N7 C26 105.3(5) . .
C25 N7 C28 126.3(5) . .
C26 N7 C28 128.3(5) . .
C14 N5 C10 106.7(5) . .
C14 N5 C23 125.3(5) . .
C10 N5 C23 128.0(5) . .
C10 C7 N6 110.4(5) . .
C22 C8 C24 122.2(5) . .
C19 C9 C21 118.5(5) . .
C19 C9 C28 122.6(5) . 1_454
C21 C9 C28 118.8(5) . 1_454
C7 C10 N5 105.7(5) . .
C17 C11 N2 105.3(5) . .
C14 N6 C7 105.1(5) . .
C14 N6 Mn1 123.4(4) . .
C7 N6 Mn1 129.9(4) . .
C20 C13 C19 121.4(5) . .
N6 C14 N5 112.2(5) . .
N2 C15 C20 112.6(5) . .
C21 C16 C20 120.9(5) . .
N4 C25 N7 112.6(5) . .
C27 C26 N7 107.0(5) . .
C11 C17 N3 110.4(5) . .
C9 C19 C13 120.4(5) . .
C13 C20 C16 117.9(5) . .
C13 C20 C15 122.1(5) . .
C16 C20 C15 120.0(5) . .
C8 C22 C24 118.3(5) . 2_766
C8 C22 C23 121.9(5) . .
C24 C22 C23 119.8(5) 2_766 .
N5 C23 C22 111.6(5) . .
N3 C18 N2 111.2(5) . .
C9 C21 C16 120.8(6) . .
C8 C24 C22 119.5(5) . 2_766
C26 C27 N4 110.5(5) . .
N7 C28 C9 113.4(5) . 1_656

loop_
_geom_bond_atom_site_label_1
_geom_bond_atom_site_label_2
_geom_bond_distance
_geom_bond_site_symmetry_2
Mn1 N4 2.230(4) .
Mn1 N3 2.233(4) .
Mn1 N6 2.255(5) .
Mn1 B18 2.516(8) .
Mn1 B26 2.556(8) .
N2 C18 1.336(7) .
N2 C11 1.361(6) .
N2 C15 1.460(7) .
N3 C18 1.313(7) .
N3 C17 1.365(7) .
N4 C25 1.311(7) .
N4 C27 1.367(7) .
N7 C25 1.361(7) .
N7 C26 1.366(7) .
N7 C28 1.449(7) .
N5 C14 1.353(7) .
N5 C10 1.375(7) .
N5 C23 1.473(7) .
C7 C10 1.359(8) .
C7 N6 1.375(7) .
C8 C22 1.369(7) .
C8 C24 1.384(7) .
C9 C19 1.384(7) .
C9 C21 1.385(7) .
C9 C28 1.522(8) 1_454
C11 C17 1.350(7) .
N6 C14 1.308(7) .
C13 C20 1.380(7) .
C13 C19 1.392(8) .
C15 C20 1.517(8) .
C16 C21 1.388(8) .
C16 C20 1.392(7) .
C26 C27 1.345(8) .
C22 C24 1.393(7) 2_766
C22 C23 1.523(8) .

loop_
_geom_torsion_atom_site_label_1
_geom_torsion_atom_site_label_2
_geom_torsion_atom_site_label_3
_geom_torsion_atom_site_label_4
_geom_torsion
_geom_torsion_site_symmetry_1
_geom_torsion_site_symmetry_4
N6 C7 C10 N5 1.1(7) . .
C14 N5 C10 C7 -0.7(7) . .
C23 N5 C10 C7 176.7(5) . .
C18 N2 C11 C17 0.2(6) . .
C15 N2 C11 C17 176.0(5) . .
C10 C7 N6 C14 -1.1(6) . .
C10 C7 N6 Mn1 164.6(4) . .
C7 N6 C14 N5 0.6(6) . .
Mn1 N6 C14 N5 -166.2(3) . .
C10 N5 C14 N6 0.0(7) . .
C23 N5 C14 N6 -177.5(5) . .
C18 N2 C15 C20 95.1(7) . .
C11 N2 C15 C20 -80.1(7) . .
C27 N4 C25 N7 0.4(6) . .
Mn1 N4 C25 N7 161.9(3) . .
C26 N7 C25 N4 0.5(6) . .
C28 N7 C25 N4 177.6(5) . .
C25 N7 C26 C27 -1.2(6) . .
C28 N7 C26 C27 -178.2(6) . .
N2 C11 C17 N3 -0.3(6) . .
C18 N3 C17 C11 0.2(7) . .
Mn1 N3 C17 C11 179.7(4) . .
C21 C9 C19 C13 -3.1(8) . .
C28 C9 C19 C13 -179.3(6) 1_454 .
C20 C13 C19 C9 2.3(9) . .
C19 C13 C20 C16 -0.5(8) . .
C19 C13 C20 C15 178.9(5) . .
C21 C16 C20 C13 -0.5(8) . .
C21 C16 C20 C15 -180.0(6) . .
N2 C15 C20 C13 119.8(6) . .
N2 C15 C20 C16 -60.8(7) . .
C24 C8 C22 C24 -0.9(9) . 2_766
C24 C8 C22 C23 177.8(5) . .
C14 N5 C23 C22 77.4(7) . .
C10 N5 C23 C22 -99.6(7) . .
C8 C22 C23 N5 57.7(8) . .
C24 C22 C23 N5 -123.6(6) 2_766 .
C17 N3 C18 N2 -0.1(7) . .
Mn1 N3 C18 N2 -179.6(3) . .
C11 N2 C18 N3 -0.1(6) . .
C15 N2 C18 N3 -176.0(5) . .
C19 C9 C21 C16 2.1(8) . .
C28 C9 C21 C16 178.4(6) 1_454 .
C20 C16 C21 C9 -0.3(9) . .
C22 C8 C24 C22 1.0(9) . 2_766
N7 C26 C27 N4 1.5(7) . .
C25 N4 C27 C26 -1.2(7) . .
Mn1 N4 C27 C26 -161.2(4) . .
C25 N7 C28 C9 122.8(6) . 1_656
C26 N7 C28 C9 -60.8(8) . 1_656
